data_1518589
loop_
_publ_author_name
'Wu, Bing'
'Bezpalko, Mark W.'
'Foxman, Bruce M.'
'Thomas, Christine M.'

_publ_section_title
;
 A heterobimetallic complex featuring a Ti--Co multiple bond and its
 application to the reductive coupling of ketones to alkenes
;
_journal_issue 3
_journal_name_full 'Chem. Sci.'
_journal_page_first 2044
_journal_paper_doi 10.1039/C4SC03772C
_journal_volume 6
_journal_year 2015
_chemical_formula_moiety 'C68 H104 Co2 I2 N4 O2 P4 Ti2'
_chemical_formula_sum 'C68 H104 Co2 I2 N4 O2 P4 Ti2'
_chemical_formula_weight 1600.96
_chemical_properties_physical 'Air-sensitive, Moisture-sensitive, Hygroscopic, Oxygen-sensitive'
_space_group_IT_number 2
_symmetry_cell_setting triclinic
_symmetry_space_group_name_Hall '-P 1'
_symmetry_space_group_name_H-M 'P -1'
_atom_sites_solution_hydrogens difmap
_atom_sites_solution_primary other
_audit_creation_date 2014-09-09
_audit_creation_method CRYSTALS_ver_14.61
_audit_update_record
;
2014-12-04 deposited with the CCDC.
2015-01-19 downloaded from the CCDC.
;
_cell_angle_alpha 110.6819(17)
_cell_angle_beta 94.623(2)
_cell_angle_gamma 117.1503(16)
_cell_formula_units_Z 1
_cell_length_a 12.5912(5)
_cell_length_b 13.4571(5)
_cell_length_c 13.5956(5)
_cell_measurement_reflns_used 9901
_cell_measurement_temperature 120
_cell_measurement_theta_max 30
_cell_measurement_theta_min 3
_cell_volume 1835.07(13)
_computing_cell_refinement 'Apex2 (Bruker AXS, 2006)'
_computing_data_collection 'Apex2 (Bruker AXS, 2006)'
_computing_data_reduction 'Apex2 (Bruker AXS, 2006)'
_computing_molecular_graphics 'CAMERON (Watkin et al., 1996)'
_computing_publication_material 'CRYSTALS (Betteridge et al., 2003)'
_computing_structure_refinement 'CRYSTALS (Betteridge et al., 2003)'
_computing_structure_solution 'Superflip (Palatinus & Chapuis, 2007)'
_diffrn_ambient_temperature 120
_diffrn_measured_fraction_theta_full 0.996
_diffrn_measured_fraction_theta_max 0.996
_diffrn_measurement_device Area
_diffrn_measurement_device_type 'Bruker Kappa Apex2'
_diffrn_measurement_method '\f & \w scans'
_diffrn_radiation_monochromator graphite
_diffrn_radiation_type 'Mo K\a'
_diffrn_radiation_wavelength 0.71073
_diffrn_reflns_av_R_equivalents 0.034
_diffrn_reflns_limit_h_max 17
_diffrn_reflns_limit_h_min -17
_diffrn_reflns_limit_k_max 18
_diffrn_reflns_limit_k_min -18
_diffrn_reflns_limit_l_max 19
_diffrn_reflns_limit_l_min -17
_diffrn_reflns_number 41967
_diffrn_reflns_theta_full 30.030
_diffrn_reflns_theta_max 30.030
_diffrn_reflns_theta_min 2.305
_diffrn_standards_number 0
_exptl_absorpt_coefficient_mu 1.626
_exptl_absorpt_correction_T_max 0.75
_exptl_absorpt_correction_T_min 0.72
_exptl_absorpt_correction_type numerical
_exptl_absorpt_process_details
; 
 Analytical Absorption (De Meulenaer & Tompa, 1965) 
;
_exptl_crystal_colour red
_exptl_crystal_density_diffrn 1.449
_exptl_crystal_density_method 'not measured'
_exptl_crystal_description prism
_exptl_crystal_F_000 820
_exptl_crystal_recrystallization_method 'Re-crystallisation from solvent: benzene'
_exptl_crystal_size_max 0.250
_exptl_crystal_size_mid 0.200
_exptl_crystal_size_min 0.180
_refine_diff_density_max 1.28
_refine_diff_density_min -1.21
_refine_ls_extinction_method None
_refine_ls_goodness_of_fit_ref 0.9919
_refine_ls_hydrogen_treatment constr
_refine_ls_matrix_type full
_refine_ls_number_parameters 374
_refine_ls_number_reflns 10702
_refine_ls_number_restraints 24
_refine_ls_R_factor_all 0.0420
_refine_ls_R_factor_gt 0.0327
_refine_ls_shift/su_max 0.0098159
_refine_ls_shift/su_mean 0.0005645
_refine_ls_structure_factor_coef Fsqd
_refine_ls_weighting_details
;
 Method= Modified Sheldrick 
 w=1/[\s^2^(F^2^) + ( 0.04P)^2^ + 3.21P] 
 ,where P=(max(Fo^2^,0) + 2Fc^2^)/3 
;
_refine_ls_weighting_scheme calc
_refine_ls_wR_factor_all 0.0890
_refine_ls_wR_factor_gt 0.0833
_refine_ls_wR_factor_ref 0.0890
_reflns_limit_h_max 17
_reflns_limit_h_min -17
_reflns_limit_k_max 17
_reflns_limit_k_min -18
_reflns_limit_l_max 19
_reflns_limit_l_min 0
_reflns_number_gt 8716
_reflns_number_total 10702
_reflns_threshold_expression I>2.0\s(I)
_oxford_diffrn_Wilson_B_factor 0.00
_oxford_diffrn_Wilson_scale 0.00
_oxford_refine_ls_r_factor_ref 0.0420
_oxford_refine_ls_scale 0.12167(3)
_oxford_reflns_number_all 10702
_oxford_reflns_threshold_expression_ref I>-10.0\s(I)
_oxford_structure_analysis_title 'bw_374_0m in P-1'
_cod_data_source_file c4sc03772c2.cif
_cod_data_source_block 4
_cod_depositor_comments
;
The following automatic conversions were performed:

'_atom_sites_solution_primary' value 'Other' changed to 'other'
according to
/usr/data/users/saulius/crontab/automatic-downloads/rss-feeds/RSC/lib/dictionaries/cif_core.dic
dictionary named 'cif_core.dic' version 2.4.2 from 2011-04-26.

Automatic conversion script
Id: cif_fix_values 2935 2014-11-11 08:27:57Z andrius 

 Adding full bibliography for 1518587--1518589.cif.
;
_cod_original_cell_volume 1835.07(7)
_cod_original_sg_symbol_H-M 'P -1 '
_cod_database_code 1518589

loop_
_symmetry_equiv_pos_as_xyz
x,y,z
-x,-y,-z

loop_
_atom_site_label
_atom_site_type_symbol
_atom_site_fract_x
_atom_site_fract_y
_atom_site_fract_z
_atom_site_U_iso_or_equiv
_atom_site_occupancy
_atom_site_adp_type
_atom_site_refinement_flags_posn
_atom_site_refinement_flags_occupancy
_atom_site_disorder_assembly
_atom_site_disorder_group
Co1 Co 0.95681(3) 0.66074(3) 0.42603(2) 0.0107 1.0000 Uani . . . .
Ti1 Ti 0.90817(3) 0.52858(3) 0.52083(3) 0.0087 1.0000 Uani . . . .
I1 I 1.051383(17) 0.785841(15) 0.322829(14) 0.0262 1.0000 Uani . . . .
P1 P 0.75201(5) 0.49912(5) 0.34769(4) 0.0126 1.0000 Uani . . . .
P2 P 0.98277(5) 0.77202(5) 0.60997(4) 0.0112 1.0000 Uani . . . .
O1 O 1.03834(13) 0.56736(13) 0.44925(12) 0.0106 1.0000 Uani . . . .
N1 N 0.73122(16) 0.42840(17) 0.43078(15) 0.0121 1.0000 Uani . . . .
N2 N 0.95180(17) 0.66781(17) 0.66135(14) 0.0121 1.0000 Uani . . . .
C1 C 0.63021(19) 0.3216(2) 0.42992(18) 0.0134 1.0000 Uani . . . .
C2 C 0.5352(2) 0.2222(2) 0.33574(19) 0.0160 1.0000 Uani . . . .
C3 C 0.4452(2) 0.1151(2) 0.3399(2) 0.0190 1.0000 Uani . . . .
C4 C 0.3454(2) 0.0077(2) 0.2369(2) 0.0292 1.0000 Uani . . . .
C5 C 0.4496(2) 0.1083(2) 0.4393(2) 0.0218 1.0000 Uani . . . .
C6 C 0.5414(2) 0.2066(2) 0.5349(2) 0.0212 1.0000 Uani . . . .
C7 C 0.5466(3) 0.1991(3) 0.6429(2) 0.0351 1.0000 Uani . . . .
C8 C 0.6305(2) 0.3136(2) 0.52964(19) 0.0175 1.0000 Uani . . . .
C9 C 0.7120(2) 0.3859(2) 0.20350(18) 0.0190 1.0000 Uani . . . .
C10 C 0.7761(3) 0.4522(3) 0.1357(2) 0.0322 1.0000 Uani . . . .
C11 C 0.7506(2) 0.2919(3) 0.1980(2) 0.0260 1.0000 Uani . . . .
C12 C 0.6413(2) 0.5540(2) 0.3490(2) 0.0195 1.0000 Uani . . . .
C13 C 0.6492(3) 0.6140(3) 0.2705(3) 0.0331 1.0000 Uani . . . .
C14 C 0.5067(2) 0.4581(3) 0.3316(3) 0.0280 1.0000 Uani . . . .
C15 C 0.9508(2) 0.6757(2) 0.76767(17) 0.0133 1.0000 Uani . . . .
C16 C 0.9117(2) 0.5667(2) 0.77998(18) 0.0165 1.0000 Uani . . . .
C17 C 0.9044(2) 0.5644(2) 0.88049(19) 0.0211 1.0000 Uani . . . .
C18 C 0.8565(3) 0.4434(3) 0.8887(2) 0.0321 1.0000 Uani . . . .
C19 C 0.9403(2) 0.6745(3) 0.97161(19) 0.0238 1.0000 Uani . . . .
C20 C 0.9819(2) 0.7848(2) 0.96241(19) 0.0214 1.0000 Uani . . . .
C21 C 1.0198(3) 0.9026(3) 1.0630(2) 0.0288 1.0000 Uani . . . .
C22 C 0.9863(2) 0.7854(2) 0.86018(18) 0.0180 1.0000 Uani . . . .
C23 C 0.8832(2) 0.8392(2) 0.64384(19) 0.0162 1.0000 Uani . . . .
C24 C 0.8588(2) 0.8792(2) 0.5564(2) 0.0227 1.0000 Uani . . . .
C25 C 0.7626(2) 0.7481(2) 0.6567(2) 0.0217 1.0000 Uani . . . .
C26 C 1.1462(2) 0.9025(2) 0.68202(18) 0.0154 1.0000 Uani . . . .
C27 C 1.2350(2) 0.8648(2) 0.6337(2) 0.0210 1.0000 Uani . . . .
C28 C 1.1716(2) 1.0228(2) 0.6776(2) 0.0264 1.0000 Uani . . . .
C29 C 0.5421(8) 0.7065(6) 0.0581(7) 0.047(2) 0.573(13) Uiso D P 1 1
C30 C 0.5081(7) 0.7936(8) 0.0894(7) 0.040(2) 0.573(13) Uiso D P 1 1
C31 C 0.5661(7) 0.8990(6) 0.0676(6) 0.0367(16) 0.573(13) Uiso D P 1 1
C32 C 0.6540(5) 0.9103(6) 0.0122(5) 0.0351(15) 0.573(13) Uiso D P 1 1
C33 C 0.6838(5) 0.8191(7) -0.0224(5) 0.0375(16) 0.573(13) Uiso D P 1 1
C34 C 0.6284(8) 0.7182(7) 0.0018(7) 0.0519(19) 0.573(13) Uiso D P 1 1
C129 C 0.5186(8) 0.7118(7) 0.0728(8) 0.035(2) 0.427(13) Uiso D P 1 2
C130 C 0.5141(9) 0.8164(10) 0.0893(9) 0.037(3) 0.427(13) Uiso D P 1 2
C131 C 0.5872(11) 0.8941(9) 0.0511(10) 0.053(3) 0.427(13) Uiso D P 1 2
C132 C 0.6687(8) 0.8712(10) -0.0033(8) 0.045(2) 0.427(13) Uiso D P 1 2
C133 C 0.6763(7) 0.7693(10) -0.0177(6) 0.039(2) 0.427(13) Uiso D P 1 2
C134 C 0.6031(8) 0.6894(8) 0.0207(7) 0.039(2) 0.427(13) Uiso D P 1 2
H21 H 0.5310 0.2276 0.2706 0.0192 1.0000 Uiso R . . .
H41 H 0.2891 0.0276 0.2159 0.0453 1.0000 Uiso R . . .
H42 H 0.3802 -0.0097 0.1796 0.0450 1.0000 Uiso R . . .
H43 H 0.3049 -0.0612 0.2496 0.0452 1.0000 Uiso R . . .
H51 H 0.3907 0.0387 0.4437 0.0261 1.0000 Uiso R . . .
H71 H 0.6101 0.1843 0.6591 0.0534 1.0000 Uiso R . . .
H72 H 0.5644 0.2742 0.6995 0.0534 1.0000 Uiso R . . .
H73 H 0.4704 0.1354 0.6394 0.0539 1.0000 Uiso R . . .
H81 H 0.6909 0.3814 0.5950 0.0211 1.0000 Uiso R . . .
H91 H 0.6208 0.3412 0.1711 0.0230 1.0000 Uiso R . . .
H101 H 0.7579 0.5134 0.1391 0.0473 1.0000 Uiso R . . .
H102 H 0.7473 0.3934 0.0614 0.0482 1.0000 Uiso R . . .
H103 H 0.8638 0.4896 0.1613 0.0478 1.0000 Uiso R . . .
H111 H 0.7042 0.2396 0.2305 0.0389 1.0000 Uiso R . . .
H112 H 0.8374 0.3347 0.2334 0.0385 1.0000 Uiso R . . .
H113 H 0.7371 0.2406 0.1242 0.0391 1.0000 Uiso R . . .
H121 H 0.6705 0.6192 0.4229 0.0230 1.0000 Uiso R . . .
H131 H 0.7332 0.6687 0.2772 0.0493 1.0000 Uiso R . . .
H132 H 0.6077 0.5508 0.1968 0.0499 1.0000 Uiso R . . .
H133 H 0.6086 0.6595 0.2869 0.0504 1.0000 Uiso R . . .
H141 H 0.5002 0.4277 0.3861 0.0412 1.0000 Uiso R . . .
H142 H 0.4581 0.4960 0.3371 0.0426 1.0000 Uiso R . . .
H143 H 0.4745 0.3904 0.2606 0.0419 1.0000 Uiso R . . .
H161 H 0.8915 0.4931 0.7196 0.0204 1.0000 Uiso R . . .
H181 H 0.8960 0.4577 0.9581 0.0481 1.0000 Uiso R . . .
H182 H 0.7694 0.4054 0.8798 0.0482 1.0000 Uiso R . . .
H183 H 0.8710 0.3886 0.8348 0.0484 1.0000 Uiso R . . .
H191 H 0.9341 0.6730 1.0384 0.0289 1.0000 Uiso R . . .
H211 H 1.0803 0.9746 1.0577 0.0431 1.0000 Uiso R . . .
H212 H 1.0563 0.9013 1.1246 0.0430 1.0000 Uiso R . . .
H213 H 0.9492 0.9102 1.0728 0.0430 1.0000 Uiso R . . .
H221 H 1.0102 0.8572 0.8534 0.0215 1.0000 Uiso R . . .
H231 H 0.9302 0.9127 0.7129 0.0197 1.0000 Uiso R . . .
H241 H 0.8205 0.8132 0.4854 0.0342 1.0000 Uiso R . . .
H242 H 0.8055 0.9106 0.5719 0.0343 1.0000 Uiso R . . .
H243 H 0.9330 0.9436 0.5561 0.0332 1.0000 Uiso R . . .
H251 H 0.7789 0.7464 0.7255 0.0319 1.0000 Uiso R . . .
H252 H 0.7221 0.6649 0.5973 0.0315 1.0000 Uiso R . . .
H253 H 0.7074 0.7776 0.6572 0.0320 1.0000 Uiso R . . .
H261 H 1.1620 0.9171 0.7583 0.0185 1.0000 Uiso R . . .
H271 H 1.2300 0.8612 0.5626 0.0311 1.0000 Uiso R . . .
H272 H 1.3184 0.9253 0.6785 0.0314 1.0000 Uiso R . . .
H273 H 1.2154 0.7862 0.6286 0.0312 1.0000 Uiso R . . .
H281 H 1.1229 1.0515 0.7121 0.0401 1.0000 Uiso R . . .
H282 H 1.1538 1.0117 0.6040 0.0394 1.0000 Uiso R . . .
H283 H 1.2579 1.0863 0.7150 0.0393 1.0000 Uiso R . . .
H291 H 0.5006 0.6447 0.0783 0.0439 0.573(13) Uiso R P 1 1
H301 H 0.4488 0.7953 0.1241 0.0368 0.573(13) Uiso R P 1 1
H311 H 0.5486 0.9614 0.0877 0.0439 0.573(13) Uiso R P 1 1
H321 H 0.6953 0.9783 -0.0018 0.0448 0.573(13) Uiso R P 1 1
H331 H 0.7406 0.8250 -0.0610 0.0472 0.573(13) Uiso R P 1 1
H341 H 0.6484 0.6588 -0.0187 0.0636 0.573(13) Uiso R P 1 1
H1291 H 0.4705 0.6480 0.0894 0.0568 0.427(13) Uiso R P 1 2
H1301 H 0.4554 0.8143 0.1261 0.0439 0.427(13) Uiso R P 1 2
H1311 H 0.5754 0.9599 0.0654 0.0536 0.427(13) Uiso R P 1 2
H1321 H 0.7170 0.9285 -0.0279 0.0511 0.427(13) Uiso R P 1 2
H1331 H 0.7305 0.7553 -0.0536 0.0441 0.427(13) Uiso R P 1 2
H1341 H 0.6093 0.6223 0.0132 0.0418 0.427(13) Uiso R P 1 2

loop_
_atom_site_aniso_label
_atom_site_aniso_U_11
_atom_site_aniso_U_22
_atom_site_aniso_U_33
_atom_site_aniso_U_23
_atom_site_aniso_U_13
_atom_site_aniso_U_12
Co1 0.01081(13) 0.01075(13) 0.00961(13) 0.00544(10) 0.00309(10) 0.00428(10)
Ti1 0.00868(15) 0.00938(16) 0.00680(15) 0.00323(13) 0.00281(12) 0.00392(13)
I1 0.03381(10) 0.01919(8) 0.02333(9) 0.01304(7) 0.01086(7) 0.00884(7)
P1 0.0107(2) 0.0146(2) 0.0100(2) 0.0061(2) 0.00165(18) 0.0044(2)
P2 0.0112(2) 0.0099(2) 0.0106(2) 0.00303(19) 0.00304(19) 0.00509(19)
O1 0.0120(7) 0.0113(7) 0.0099(6) 0.0061(5) 0.0050(5) 0.0058(6)
N1 0.0097(8) 0.0127(8) 0.0114(8) 0.0060(7) 0.0021(6) 0.0034(7)
N2 0.0154(8) 0.0118(8) 0.0078(7) 0.0030(6) 0.0047(6) 0.0069(7)
C1 0.0108(9) 0.0134(9) 0.0164(10) 0.0074(8) 0.0044(8) 0.0059(8)
C2 0.0121(9) 0.0158(10) 0.0170(10) 0.0068(8) 0.0032(8) 0.0054(8)
C3 0.0113(9) 0.0148(10) 0.0260(12) 0.0069(9) 0.0036(8) 0.0049(8)
C4 0.0190(12) 0.0185(12) 0.0301(14) 0.0051(10) 0.0008(10) 0.0000(10)
C5 0.0159(10) 0.0183(11) 0.0334(13) 0.0159(10) 0.0105(10) 0.0067(9)
C6 0.0214(11) 0.0231(12) 0.0241(12) 0.0149(10) 0.0122(9) 0.0111(10)
C7 0.0394(16) 0.0362(16) 0.0303(15) 0.0238(13) 0.0166(13) 0.0122(13)
C8 0.0148(10) 0.0187(11) 0.0163(10) 0.0086(9) 0.0052(8) 0.0061(8)
C9 0.0145(10) 0.0232(11) 0.0093(9) 0.0050(8) 0.0022(8) 0.0043(9)
C10 0.0299(14) 0.0355(15) 0.0124(11) 0.0102(11) 0.0059(10) 0.0033(12)
C11 0.0236(12) 0.0267(13) 0.0194(12) 0.0026(10) 0.0069(10) 0.0124(10)
C12 0.0148(10) 0.0201(11) 0.0241(12) 0.0112(9) 0.0026(9) 0.0088(9)
C13 0.0295(14) 0.0375(16) 0.0407(16) 0.0266(14) 0.0054(12) 0.0176(12)
C14 0.0163(11) 0.0262(13) 0.0426(16) 0.0163(12) 0.0066(11) 0.0113(10)
C15 0.0125(9) 0.0178(10) 0.0083(9) 0.0044(8) 0.0037(7) 0.0078(8)
C16 0.0186(10) 0.0199(11) 0.0119(9) 0.0071(8) 0.0074(8) 0.0102(9)
C17 0.0229(11) 0.0296(13) 0.0140(10) 0.0124(10) 0.0094(9) 0.0134(10)
C18 0.0427(16) 0.0374(15) 0.0236(13) 0.0222(12) 0.0168(12) 0.0188(13)
C19 0.0271(12) 0.0361(14) 0.0098(10) 0.0093(10) 0.0087(9) 0.0177(11)
C20 0.0201(11) 0.0295(13) 0.0097(10) 0.0028(9) 0.0037(8) 0.0136(10)
C21 0.0308(14) 0.0350(15) 0.0113(10) 0.0011(10) 0.0030(10) 0.0173(12)
C22 0.0187(10) 0.0201(11) 0.0128(10) 0.0032(8) 0.0050(8) 0.0112(9)
C23 0.0151(10) 0.0132(10) 0.0181(10) 0.0032(8) 0.0048(8) 0.0084(8)
C24 0.0205(11) 0.0183(11) 0.0323(13) 0.0122(10) 0.0051(10) 0.0120(9)
C25 0.0162(10) 0.0249(12) 0.0255(12) 0.0105(10) 0.0089(9) 0.0119(9)
C26 0.0116(9) 0.0127(9) 0.0146(10) 0.0028(8) 0.0007(8) 0.0038(8)
C27 0.0121(10) 0.0182(11) 0.0236(12) 0.0045(9) 0.0033(9) 0.0046(8)
C28 0.0194(11) 0.0142(11) 0.0390(15) 0.0095(10) 0.0039(10) 0.0061(9)

loop_
_atom_type_symbol
_atom_type_scat_dispersion_real
_atom_type_scat_dispersion_imag
_atom_type_scat_Cromer_Mann_a1
_atom_type_scat_Cromer_Mann_b1
_atom_type_scat_Cromer_Mann_a2
_atom_type_scat_Cromer_Mann_b2
_atom_type_scat_Cromer_Mann_a3
_atom_type_scat_Cromer_Mann_b3
_atom_type_scat_Cromer_Mann_a4
_atom_type_scat_Cromer_Mann_b4
_atom_type_scat_Cromer_Mann_c
_atom_type_scat_source
C 0.0033 0.0016 2.3100 20.8439 1.0200 10.2075 1.5886 0.5687 0.8650 51.6512 0.2156 'International Tables Vol C 4.2.6.8 and 6.1.1.4'
H 0.0000 0.0000 0.4930 10.5109 0.3229 26.1257 0.1402 3.1424 0.0408 57.7998 0.0030 'International Tables Vol C 4.2.6.8 and 6.1.1.4'
N 0.0061 0.0033 12.2126 0.0057 3.1322 9.8933 2.0125 28.9975 1.1663 0.5826 -11.5290 'International Tables Vol C 4.2.6.8 and 6.1.1.4'
O 0.0106 0.0060 3.0485 13.2771 2.2868 5.7011 1.5463 0.3239 0.8670 32.9089 0.2508 'International Tables Vol C 4.2.6.8 and 6.1.1.4'
P 0.1023 0.0942 6.4345 1.9067 4.1791 27.1570 1.7800 0.5260 1.4908 68.1645 1.1149 'International Tables Vol C 4.2.6.8 and 6.1.1.4'
Ti 0.2776 0.4457 9.7595 7.8508 7.3558 0.5000 1.6991 35.6338 1.9021 116.1050 1.2807 'International Tables Vol C 4.2.6.8 and 6.1.1.4'
Co 0.3494 0.9721 12.2841 4.2791 7.3409 0.2784 4.0034 13.5359 2.3488 71.1692 1.0118 'International Tables Vol C 4.2.6.8 and 6.1.1.4'
I -0.4742 1.8119 20.1472 4.3470 18.9949 0.3814 7.5138 27.7660 2.2735 66.8776 4.0712 'International Tables Vol C 4.2.6.8 and 6.1.1.4'

loop_
_geom_angle_atom_site_label_1
_geom_angle_site_symmetry_1
_geom_angle_atom_site_label_2
_geom_angle_atom_site_label_3
_geom_angle_site_symmetry_3
_geom_angle
_geom_angle_publ_flag
Ti1 . Co1 I1 . 165.264(16) yes
Ti1 . Co1 P1 . 70.147(18) yes
I1 . Co1 P1 . 117.839(18) yes
Ti1 . Co1 P2 . 69.060(18) yes
I1 . Co1 P2 . 116.582(18) yes
P1 . Co1 P2 . 107.91(2) yes
Ti1 . Co1 O1 . 50.23(4) yes
I1 . Co1 O1 . 115.05(4) yes
P1 . Co1 O1 . 99.65(4) yes
P2 . Co1 O1 . 96.61(4) yes
Ti1 2_766 Ti1 O1 2_766 43.66(4) yes
Ti1 2_766 Ti1 Co1 . 95.135(19) yes
O1 2_766 Ti1 Co1 . 138.79(5) yes
Ti1 2_766 Ti1 P1 . 117.79(2) yes
O1 2_766 Ti1 P1 . 136.12(5) yes
Co1 . Ti1 P1 . 52.627(15) yes
Ti1 2_766 Ti1 P2 . 116.49(2) yes
O1 2_766 Ti1 P2 . 135.81(5) yes
Co1 . Ti1 P2 . 53.367(15) yes
P1 . Ti1 P2 . 87.09(2) yes
Ti1 2_766 Ti1 O1 . 41.21(4) yes
O1 2_766 Ti1 O1 . 84.86(6) yes
Co1 . Ti1 O1 . 53.94(4) yes
P1 . Ti1 O1 . 89.12(5) yes
P2 . Ti1 O1 . 87.67(5) yes
Ti1 2_766 Ti1 N1 . 126.05(6) yes
O1 2_766 Ti1 N1 . 112.17(7) yes
Co1 . Ti1 N1 . 90.17(5) yes
P1 . Ti1 N1 . 37.82(5) yes
P2 . Ti1 N1 . 109.42(6) yes
Ti1 2_766 Ti1 N2 . 116.96(6) yes
O1 2_766 Ti1 N2 . 106.81(7) yes
Co1 . Ti1 N2 . 91.77(6) yes
P1 . Ti1 N2 . 115.61(6) yes
P2 . Ti1 N2 . 38.46(5) yes
O1 . Ti1 N1 . 119.27(7) yes
O1 . Ti1 N2 . 112.22(7) yes
N1 . Ti1 N2 . 116.47(8) yes
Ti1 . P1 Co1 . 57.227(16) yes
Ti1 . P1 N1 . 46.30(6) yes
Co1 . P1 N1 . 103.18(6) yes
Ti1 . P1 C9 . 123.59(8) yes
Co1 . P1 C9 . 116.03(8) yes
N1 . P1 C9 . 110.22(10) yes
Ti1 . P1 C12 . 128.91(8) yes
Co1 . P1 C12 . 112.46(8) yes
N1 . P1 C12 . 108.67(10) yes
C9 . P1 C12 . 106.15(11) yes
Ti1 . P2 Co1 . 57.572(16) yes
Ti1 . P2 N2 . 46.16(6) yes
Co1 . P2 N2 . 103.67(6) yes
Ti1 . P2 C23 . 126.80(7) yes
Co1 . P2 C23 . 117.97(8) yes
N2 . P2 C23 . 108.83(10) yes
Ti1 . P2 C26 . 125.14(7) yes
Co1 . P2 C26 . 111.46(8) yes
N2 . P2 C26 . 108.33(10) yes
C23 . P2 C26 . 106.26(10) yes
Co1 . O1 Ti1 . 75.83(5) yes
Co1 . O1 Ti1 2_766 170.88(8) yes
Ti1 . O1 Ti1 2_766 95.14(6) yes
P1 . N1 Ti1 . 95.89(8) yes
P1 . N1 C1 . 133.86(15) yes
Ti1 . N1 C1 . 129.57(14) yes
P2 . N2 Ti1 . 95.38(8) yes
P2 . N2 C15 . 132.58(15) yes
Ti1 . N2 C15 . 131.95(15) yes
N1 . C1 C2 . 124.3(2) yes
N1 . C1 C8 . 117.12(19) yes
C2 . C1 C8 . 118.5(2) yes
C1 . C2 C3 . 120.9(2) yes
C1 . C2 H21 . 119.7 no
C3 . C2 H21 . 119.4 no
C2 . C3 C4 . 120.0(2) yes
C2 . C3 C5 . 119.4(2) yes
C4 . C3 C5 . 120.5(2) yes
C3 . C4 H41 . 109.7 no
C3 . C4 H42 . 110.4 no
H41 . C4 H42 . 107.9 no
C3 . C4 H43 . 109.5 no
H41 . C4 H43 . 109.7 no
H42 . C4 H43 . 109.7 no
C3 . C5 C6 . 121.1(2) yes
C3 . C5 H51 . 120.6 no
C6 . C5 H51 . 118.2 no
C5 . C6 C7 . 121.1(2) yes
C5 . C6 C8 . 118.9(2) yes
C7 . C6 C8 . 120.0(2) yes
C6 . C7 H71 . 108.7 no
C6 . C7 H72 . 110.5 no
H71 . C7 H72 . 108.5 no
C6 . C7 H73 . 110.5 no
H71 . C7 H73 . 110.0 no
H72 . C7 H73 . 108.5 no
C1 . C8 C6 . 121.2(2) yes
C1 . C8 H81 . 120.1 no
C6 . C8 H81 . 118.7 no
P1 . C9 C10 . 111.01(18) yes
P1 . C9 C11 . 111.32(16) yes
C10 . C9 C11 . 108.6(2) yes
P1 . C9 H91 . 108.1 no
C10 . C9 H91 . 108.6 no
C11 . C9 H91 . 109.2 no
C9 . C10 H101 . 111.6 no
C9 . C10 H102 . 109.1 no
H101 . C10 H102 . 107.8 no
C9 . C10 H103 . 110.1 no
H101 . C10 H103 . 109.2 no
H102 . C10 H103 . 109.0 no
C9 . C11 H111 . 112.1 no
C9 . C11 H112 . 109.6 no
H111 . C11 H112 . 110.1 no
C9 . C11 H113 . 110.0 no
H111 . C11 H113 . 108.1 no
H112 . C11 H113 . 106.9 no
P1 . C12 C13 . 112.19(19) yes
P1 . C12 C14 . 115.21(17) yes
C13 . C12 C14 . 111.0(2) yes
P1 . C12 H121 . 103.9 no
C13 . C12 H121 . 107.1 no
C14 . C12 H121 . 106.6 no
C12 . C13 H131 . 111.0 no
C12 . C13 H132 . 109.6 no
H131 . C13 H132 . 109.9 no
C12 . C13 H133 . 109.6 no
H131 . C13 H133 . 108.6 no
H132 . C13 H133 . 107.9 no
C12 . C14 H141 . 111.4 no
C12 . C14 H142 . 109.0 no
H141 . C14 H142 . 108.2 no
C12 . C14 H143 . 109.9 no
H141 . C14 H143 . 109.4 no
H142 . C14 H143 . 109.0 no
N2 . C15 C16 . 117.39(19) yes
N2 . C15 C22 . 124.0(2) yes
C16 . C15 C22 . 118.6(2) yes
C15 . C16 C17 . 121.6(2) yes
C15 . C16 H161 . 119.8 no
C17 . C16 H161 . 118.5 no
C16 . C17 C18 . 119.7(2) yes
C16 . C17 C19 . 118.9(2) yes
C18 . C17 C19 . 121.4(2) yes
C17 . C18 H181 . 110.3 no
C17 . C18 H182 . 109.6 no
H181 . C18 H182 . 108.2 no
C17 . C18 H183 . 111.3 no
H181 . C18 H183 . 108.5 no
H182 . C18 H183 . 108.9 no
C17 . C19 C20 . 120.8(2) yes
C17 . C19 H191 . 119.1 no
C20 . C19 H191 . 120.1 no
C19 . C20 C21 . 119.4(2) yes
C19 . C20 C22 . 119.8(2) yes
C21 . C20 C22 . 120.8(2) yes
C20 . C21 H211 . 111.6 no
C20 . C21 H212 . 109.3 no
H211 . C21 H212 . 107.0 no
C20 . C21 H213 . 110.7 no
H211 . C21 H213 . 108.4 no
H212 . C21 H213 . 109.8 no
C15 . C22 C20 . 120.2(2) yes
C15 . C22 H221 . 119.9 no
C20 . C22 H221 . 119.8 no
P2 . C23 C24 . 109.39(16) yes
P2 . C23 C25 . 111.10(16) yes
C24 . C23 C25 . 112.34(19) yes
P2 . C23 H231 . 106.9 no
C24 . C23 H231 . 108.0 no
C25 . C23 H231 . 108.9 no
C23 . C24 H241 . 112.7 no
C23 . C24 H242 . 109.6 no
H241 . C24 H242 . 107.5 no
C23 . C24 H243 . 111.7 no
H241 . C24 H243 . 108.4 no
H242 . C24 H243 . 106.6 no
C23 . C25 H251 . 110.0 no
C23 . C25 H252 . 112.7 no
H251 . C25 H252 . 110.2 no
C23 . C25 H253 . 108.0 no
H251 . C25 H253 . 107.4 no
H252 . C25 H253 . 108.3 no
P2 . C26 C27 . 109.61(15) yes
P2 . C26 C28 . 113.44(16) yes
C27 . C26 C28 . 109.8(2) yes
P2 . C26 H261 . 107.1 no
C27 . C26 H261 . 108.2 no
C28 . C26 H261 . 108.5 no
C26 . C27 H271 . 110.1 no
C26 . C27 H272 . 109.7 no
H271 . C27 H272 . 107.7 no
C26 . C27 H273 . 111.3 no
H271 . C27 H273 . 108.6 no
H272 . C27 H273 . 109.5 no
C26 . C28 H281 . 111.4 no
C26 . C28 H282 . 111.4 no
H281 . C28 H282 . 107.8 no
C26 . C28 H283 . 109.6 no
H281 . C28 H283 . 107.9 no
H282 . C28 H283 . 108.7 no
C30 . C29 C34 . 119.9(4) yes
C30 . C29 H291 . 112.6 no
C34 . C29 H291 . 127.5 no
C29 . C30 C31 . 120.4(4) yes
C29 . C30 H301 . 129.1 no
C31 . C30 H301 . 110.5 no
C30 . C31 C32 . 119.0(3) yes
C30 . C31 H311 . 124.6 no
C32 . C31 H311 . 116.5 no
C31 . C32 C33 . 119.8(3) yes
C31 . C32 H321 . 121.6 no
C33 . C32 H321 . 118.6 no
C32 . C33 C34 . 120.5(3) yes
C32 . C33 H331 . 120.2 no
C34 . C33 H331 . 119.3 no
C33 . C34 C29 . 120.4(4) yes
C33 . C34 H341 . 121.6 no
C29 . C34 H341 . 118.1 no
C130 . C129 C134 . 120.4(4) yes
C130 . C129 H1291 . 128.9 no
C134 . C129 H1291 . 110.7 no
C129 . C130 C131 . 119.1(4) yes
C129 . C130 H1301 . 106.4 no
C131 . C130 H1301 . 134.5 no
C130 . C131 C132 . 121.0(4) yes
C130 . C131 H1311 . 111.8 no
C132 . C131 H1311 . 127.3 no
C131 . C132 C133 . 120.5(4) yes
C131 . C132 H1321 . 117.0 no
C133 . C132 H1321 . 122.5 no
C132 . C133 C134 . 119.4(4) yes
C132 . C133 H1331 . 119.7 no
C134 . C133 H1331 . 120.9 no
C129 . C134 C133 . 119.5(4) yes
C129 . C134 H1341 . 120.5 no
C133 . C134 H1341 . 120.0 no

loop_
_geom_bond_atom_site_label_1
_geom_bond_atom_site_label_2
_geom_bond_site_symmetry_2
_geom_bond_distance
_geom_bond_publ_flag
Co1 Ti1 . 2.4397(5) yes
Co1 I1 . 2.5157(3) yes
Co1 P1 . 2.3059(6) yes
Co1 P2 . 2.3194(6) yes
Co1 O1 . 2.0340(14) yes
Ti1 Ti1 2_766 2.7904(7) yes
Ti1 O1 2_766 1.8456(15) yes
Ti1 P1 . 2.7291(6) yes
Ti1 P2 . 2.6995(6) yes
Ti1 O1 . 1.9342(15) yes
Ti1 N1 . 1.9834(18) yes
Ti1 N2 . 1.9558(18) yes
P1 N1 . 1.6822(19) yes
P1 C9 . 1.857(2) yes
P1 C12 . 1.851(2) yes
P2 N2 . 1.6862(19) yes
P2 C23 . 1.853(2) yes
P2 C26 . 1.855(2) yes
N1 C1 . 1.415(3) yes
N2 C15 . 1.413(3) yes
C1 C2 . 1.394(3) yes
C1 C8 . 1.397(3) yes
C2 C3 . 1.393(3) yes
C2 H21 . 0.914 no
C3 C4 . 1.502(3) yes
C3 C5 . 1.385(4) yes
C4 H41 . 0.923 no
C4 H42 . 0.934 no
C4 H43 . 0.919 no
C5 C6 . 1.386(4) yes
C5 H51 . 0.919 no
C6 C7 . 1.507(4) yes
C6 C8 . 1.395(3) yes
C7 H71 . 0.936 no
C7 H72 . 0.938 no
C7 H73 . 0.932 no
C8 H81 . 0.941 no
C9 C10 . 1.530(3) yes
C9 C11 . 1.531(4) yes
C9 H91 . 0.987 no
C10 H101 . 0.939 no
C10 H102 . 0.944 no
C10 H103 . 0.949 no
C11 H111 . 0.958 no
C11 H112 . 0.950 no
C11 H113 . 0.943 no
C12 C13 . 1.534(4) yes
C12 C14 . 1.522(3) yes
C12 H121 . 0.968 no
C13 H131 . 0.946 no
C13 H132 . 0.953 no
C13 H133 . 0.945 no
C14 H141 . 0.956 no
C14 H142 . 0.952 no
C14 H143 . 0.952 no
C15 C16 . 1.397(3) yes
C15 C22 . 1.399(3) yes
C16 C17 . 1.387(3) yes
C16 H161 . 0.938 no
C17 C18 . 1.506(4) yes
C17 C19 . 1.391(4) yes
C18 H181 . 0.940 no
C18 H182 . 0.950 no
C18 H183 . 0.937 no
C19 C20 . 1.388(4) yes
C19 H191 . 0.924 no
C20 C21 . 1.511(3) yes
C20 C22 . 1.398(3) yes
C21 H211 . 0.953 no
C21 H212 . 0.933 no
C21 H213 . 0.955 no
C22 H221 . 0.913 no
C23 C24 . 1.529(3) yes
C23 C25 . 1.528(3) yes
C23 H231 . 0.965 no
C24 H241 . 0.939 no
C24 H242 . 0.945 no
C24 H243 . 0.943 no
C25 H251 . 0.952 no
C25 H252 . 0.970 no
C25 H253 . 0.943 no
C26 C27 . 1.529(3) yes
C26 C28 . 1.525(3) yes
C26 H261 . 0.969 no
C27 H271 . 0.947 no
C27 H272 . 0.950 no
C27 H273 . 0.944 no
C28 H281 . 0.938 no
C28 H282 . 0.949 no
C28 H283 . 0.963 no
C29 C30 . 1.369(9) yes
C29 C34 . 1.362(9) yes
C29 H291 . 0.909 no
C30 C31 . 1.421(9) yes
C30 H301 . 0.919 no
C31 C32 . 1.370(8) yes
C31 H311 . 0.919 no
C32 C33 . 1.381(7) yes
C32 H321 . 0.922 no
C33 C34 . 1.388(8) yes
C33 H331 . 0.912 no
C34 H341 . 0.905 no
C129 C130 . 1.373(10) yes
C129 C134 . 1.410(10) yes
C129 H1291 . 0.917 no
C130 C131 . 1.338(11) yes
C130 H1301 . 0.921 no
C131 C132 . 1.394(11) yes
C131 H1311 . 0.920 no
C132 C133 . 1.365(10) yes
C132 H1321 . 0.929 no
C133 C134 . 1.360(9) yes
C133 H1331 . 0.919 no
C134 H1341 . 0.913 no
